data_2221175
loop_
_publ_author_name
'Nukui, Seiji'
'Rheingold, Arnold L.'
'DiPasquale, Antonio'
'Yanovsky, Alex'

_publ_section_title
;
 6-(2,6-Dimethylphenyl)pyrido[2,3-<i>d</i>]pyrimidin-7-amine
;
_journal_coeditor_code RZ2295
_journal_issue 3
_journal_name_full 'Acta Crystallographica Section E'
_journal_page_first o591
_journal_paper_doi 10.1107/S1600536809006242
_journal_volume 65
_journal_year 2009
_chemical_formula_iupac 'C15 H14 N4'
_chemical_formula_moiety 'C15 H14 N4'
_chemical_formula_sum 'C15 H14 N4'
_chemical_formula_weight 250.30
_chemical_name_systematic
;
6-(2,6-Dimethylphenyl)pyrido[2,3-<i>d</i>]pyrimidin-7-amine
;
_space_group_IT_number 15
_symmetry_cell_setting monoclinic
_symmetry_space_group_name_Hall '-C 2yc'
_symmetry_space_group_name_H-M 'C 1 2/c 1'
_atom_sites_solution_hydrogens geom
_atom_sites_solution_primary direct
_atom_sites_solution_secondary difmap
_cell_angle_alpha 90.00
_cell_angle_beta 109.118(3)
_cell_angle_gamma 90.00
_cell_formula_units_Z 8
_cell_length_a 16.272(3)
_cell_length_b 10.644(2)
_cell_length_c 15.234(3)
_cell_measurement_reflns_used 1859
_cell_measurement_temperature 208(2)
_cell_measurement_theta_max 27.8
_cell_measurement_theta_min 2.3
_cell_volume 2493.0(8)
_computing_cell_refinement 'SAINT (Bruker, 2004)'
_computing_data_collection 'APEX2 (Bruker, 2004)'
_computing_data_reduction 'SAINT (Bruker, 2004)'
_computing_molecular_graphics 'ORTEP-32 (Farrugia, 1997)'
_computing_publication_material 'WinGX (Farrugia, 1999)'
_computing_structure_refinement 'SHELXL97 (Sheldrick, 2008)'
_computing_structure_solution 'SIR2004 (Burla <i>et al.</i>, 2005)'
_diffrn_ambient_temperature 208(2)
_diffrn_measured_fraction_theta_full 0.999
_diffrn_measured_fraction_theta_max 0.934
_diffrn_measurement_device_type 'Bruker Kappa-APEX2 CCD area-detector'
_diffrn_measurement_method '\f and \w'
_diffrn_radiation_monochromator graphite
_diffrn_radiation_source 'fine-focus sealed tube'
_diffrn_radiation_type MoK\a
_diffrn_radiation_wavelength 0.71073
_diffrn_reflns_av_R_equivalents 0.037
_diffrn_reflns_av_sigmaI/netI 0.058
_diffrn_reflns_limit_h_max 21
_diffrn_reflns_limit_h_min -21
_diffrn_reflns_limit_k_max 10
_diffrn_reflns_limit_k_min -13
_diffrn_reflns_limit_l_max 20
_diffrn_reflns_limit_l_min -11
_diffrn_reflns_number 6161
_diffrn_reflns_theta_full 25.0
_diffrn_reflns_theta_max 28.2
_diffrn_reflns_theta_min 2.3
_exptl_absorpt_coefficient_mu 0.083
_exptl_absorpt_correction_T_max 0.995
_exptl_absorpt_correction_T_min 0.988
_exptl_absorpt_correction_type multi-scan
_exptl_absorpt_process_details '(SADABS; Bruker, 2001)'
_exptl_crystal_colour colorless
_exptl_crystal_density_diffrn 1.334
_exptl_crystal_density_method 'not measured'
_exptl_crystal_description block
_exptl_crystal_F_000 1056
_exptl_crystal_size_max 0.14
_exptl_crystal_size_mid 0.06
_exptl_crystal_size_min 0.06
_refine_diff_density_max 0.22
_refine_diff_density_min -0.22
_refine_ls_extinction_method none
_refine_ls_goodness_of_fit_ref 0.98
_refine_ls_hydrogen_treatment constr
_refine_ls_matrix_type full
_refine_ls_number_parameters 174
_refine_ls_number_reflns 2863
_refine_ls_number_restraints 0
_refine_ls_restrained_S_all 0.98
_refine_ls_R_factor_all 0.097
_refine_ls_R_factor_gt 0.054
_refine_ls_shift/su_max_lt 0.001
_refine_ls_shift/su_mean 0.000
_refine_ls_structure_factor_coef Fsqd
_refine_ls_weighting_details 'calc w=1/[\s^2^(Fo^2^)+(0.0773P)^2^] where P=(Fo^2^+2Fc^2^)/3'
_refine_ls_weighting_scheme calc
_refine_ls_wR_factor_gt 0.129
_refine_ls_wR_factor_ref 0.152
_reflns_number_gt 1706
_reflns_number_total 2863
_reflns_threshold_expression I>2\s(I)
_cod_data_source_file rz2295.cif
_cod_data_source_block I
_cod_depositor_comments
;
The following automatic conversions were performed:
'_symmetry_cell_setting' value 'Monoclinic' changed to 'monoclinic'
according to '/home/saulius/struct/CIF-dictionaries/cif_core.dic'
dictionary named 'cif_core.dic' version 2.4.1 from 2010-06-29.

Automatic conversion script
Id: cif_fix_enum 1527 2010-12-29 10:47:43Z saulius 

The following automatic conversions were performed:

'_symmetry_cell_setting' value 'Monoclinic' changed to 'monoclinic'
according to /home/saulius/struct/CIF-dictionaries/cif_core.dic
dictionary named 'cif_core.dic' version 2.4.1 from 2010-06-29.

Automatic conversion script
Id: cif_fix_values 1715 2011-07-08 13:25:40Z adriana 
;
_cod_original_sg_symbol_H-M 'C 2/c'
_cod_database_code 2221175
_cod_database_fobs_code 2221175

loop_
_symmetry_equiv_pos_as_xyz
'x, y, z'
'-x, y, -z+1/2'
'x+1/2, y+1/2, z'
'-x+1/2, y+1/2, -z+1/2'
'-x, -y, -z'
'x, -y, z-1/2'
'-x+1/2, -y+1/2, -z'
'x+1/2, -y+1/2, z-1/2'

loop_
_atom_site_type_symbol
_atom_site_label
_atom_site_fract_x
_atom_site_fract_y
_atom_site_fract_z
_atom_site_U_iso_or_equiv
_atom_site_adp_type
_atom_site_calc_flag
_atom_site_refinement_flags
_atom_site_occupancy
_atom_site_disorder_assembly
_atom_site_disorder_group
C C1 0.60306(12) 0.28432(17) 0.63650(12) 0.0292(4) Uani d . 1 . .
C C2 0.66357(12) 0.27235(16) 0.58459(13) 0.0286(4) Uani d . 1 . .
C C3 0.56152(12) 0.17232(17) 0.46410(13) 0.0298(4) Uani d . 1 . .
C C4 0.46019(14) 0.0833(2) 0.34015(15) 0.0425(5) Uani d . 1 . .
H H4 0.4461 0.0508 0.2796 0.051 Uiso calc R 1 . .
C C5 0.41654(13) 0.12949(19) 0.46163(14) 0.0386(5) Uani d . 1 . .
H H5 0.3743 0.1300 0.4914 0.046 Uiso calc R 1 . .
C C6 0.49866(12) 0.17682(17) 0.50973(13) 0.0309(4) Uani d . 1 . .
C C7 0.52301(12) 0.23505(18) 0.59840(13) 0.0323(5) Uani d . 1 . .
H H7 0.4829 0.2392 0.6308 0.039 Uiso calc R 1 . .
C C8 0.62801(12) 0.35600(18) 0.72563(13) 0.0302(4) Uani d . 1 . .
C C9 0.66754(12) 0.29645(19) 0.81040(13) 0.0322(5) Uani d . 1 . .
C C10 0.68565(13) 0.3677(2) 0.89141(14) 0.0389(5) Uani d . 1 . .
H H10 0.7113 0.3285 0.9493 0.047 Uiso calc R 1 . .
C C11 0.66687(14) 0.4936(2) 0.88847(15) 0.0456(6) Uani d . 1 . .
H H11 0.6798 0.5399 0.9439 0.055 Uiso calc R 1 . .
C C12 0.62906(14) 0.5519(2) 0.80438(15) 0.0451(6) Uani d . 1 . .
H H12 0.6164 0.6382 0.8028 0.054 Uiso calc R 1 . .
C C13 0.60939(12) 0.48549(19) 0.72209(13) 0.0355(5) Uani d . 1 . .
C C14 0.69087(15) 0.1587(2) 0.81607(15) 0.0472(6) Uani d . 1 . .
H H14A 0.6435 0.1098 0.8241 0.071 Uiso calc R 1 . .
H H14B 0.7433 0.1446 0.8685 0.071 Uiso calc R 1 . .
H H14C 0.7008 0.1331 0.7592 0.071 Uiso calc R 1 . .
C C15 0.56830(15) 0.5511(2) 0.63050(15) 0.0500(6) Uani d . 1 . .
H H15A 0.5664 0.6408 0.6409 0.075 Uiso calc R 1 . .
H H15B 0.5097 0.5197 0.6016 0.075 Uiso calc R 1 . .
H H15C 0.6024 0.5350 0.5901 0.075 Uiso calc R 1 . .
N N1 0.64297(10) 0.21747(15) 0.50164(10) 0.0315(4) Uani d . 1 . .
N N2 0.54103(11) 0.12193(16) 0.37767(11) 0.0377(4) Uani d . 1 . .
N N3 0.39463(11) 0.08379(17) 0.37626(12) 0.0435(5) Uani d . 1 . .
N N4 0.74304(10) 0.32180(15) 0.61956(11) 0.0375(4) Uani d . 1 . .
H H4A 0.7791 0.3174 0.5883 0.045 Uiso calc R 1 . .
H H4B 0.7587 0.3584 0.6736 0.045 Uiso calc R 1 . .

loop_
_atom_site_aniso_label
_atom_site_aniso_U_11
_atom_site_aniso_U_22
_atom_site_aniso_U_33
_atom_site_aniso_U_12
_atom_site_aniso_U_13
_atom_site_aniso_U_23
C1 0.0304(10) 0.0319(10) 0.0273(10) 0.0037(8) 0.0122(8) 0.0018(8)
C2 0.0303(10) 0.0287(10) 0.0283(10) 0.0014(8) 0.0115(8) 0.0037(8)
C3 0.0311(10) 0.0302(10) 0.0292(10) -0.0008(8) 0.0116(8) 0.0015(8)
C4 0.0454(13) 0.0515(14) 0.0317(11) -0.0075(10) 0.0141(10) -0.0073(10)
C5 0.0325(11) 0.0459(12) 0.0393(12) -0.0015(9) 0.0142(9) -0.0036(10)
C6 0.0317(10) 0.0326(11) 0.0305(10) 0.0015(8) 0.0129(8) 0.0018(9)
C7 0.0303(11) 0.0379(11) 0.0340(11) 0.0029(8) 0.0178(9) 0.0010(9)
C8 0.0259(10) 0.0378(11) 0.0312(10) -0.0020(8) 0.0151(8) -0.0034(9)
C9 0.0281(10) 0.0373(11) 0.0330(11) -0.0026(8) 0.0124(9) -0.0010(9)
C10 0.0337(11) 0.0530(14) 0.0303(11) -0.0046(9) 0.0107(9) -0.0028(10)
C11 0.0475(13) 0.0527(15) 0.0372(13) -0.0062(10) 0.0144(10) -0.0156(11)
C12 0.0474(13) 0.0382(12) 0.0508(14) 0.0008(10) 0.0176(11) -0.0090(11)
C13 0.0358(11) 0.0356(11) 0.0374(12) -0.0009(9) 0.0149(9) -0.0018(9)
C14 0.0541(14) 0.0454(14) 0.0386(12) 0.0074(10) 0.0105(10) 0.0038(10)
C15 0.0591(15) 0.0417(13) 0.0499(14) 0.0078(11) 0.0188(12) 0.0070(11)
N1 0.0316(9) 0.0381(9) 0.0289(9) -0.0014(7) 0.0156(7) -0.0005(7)
N2 0.0390(10) 0.0462(10) 0.0306(9) -0.0056(8) 0.0150(8) -0.0052(8)
N3 0.0378(10) 0.0520(12) 0.0409(11) -0.0065(8) 0.0134(8) -0.0079(9)
N4 0.0336(9) 0.0488(11) 0.0347(9) -0.0064(8) 0.0175(8) -0.0098(8)

loop_
_atom_type_symbol
_atom_type_description
_atom_type_scat_dispersion_real
_atom_type_scat_dispersion_imag
_atom_type_scat_source
C C 0.0033 0.0016 'International Tables Vol C Tables 4.2.6.8 and 6.1.1.4'
H H 0.0000 0.0000 'International Tables Vol C Tables 4.2.6.8 and 6.1.1.4'
N N 0.0061 0.0033 'International Tables Vol C Tables 4.2.6.8 and 6.1.1.4'

loop_
_geom_angle_atom_site_label_1
_geom_angle_atom_site_label_2
_geom_angle_atom_site_label_3
_geom_angle_site_symmetry_1
_geom_angle_site_symmetry_3
_geom_angle
_geom_angle_publ_flag
C7 C1 C2 . . 117.54(17) ?
C7 C1 C8 . . 121.83(16) ?
C2 C1 C8 . . 120.51(16) ?
N1 C2 N4 . . 117.49(16) ?
N1 C2 C1 . . 123.29(17) ?
N4 C2 C1 . . 119.19(17) ?
N1 C3 N2 . . 116.55(16) ?
N1 C3 C6 . . 123.26(17) ?
N2 C3 C6 . . 120.19(17) ?
N2 C4 N3 . . 129.19(19) ?
N2 C4 H4 . . 115.4 ?
N3 C4 H4 . . 115.4 ?
N3 C5 C6 . . 123.63(18) ?
N3 C5 H5 . . 118.2 ?
C6 C5 H5 . . 118.2 ?
C5 C6 C3 . . 116.98(18) ?
C5 C6 C7 . . 125.45(17) ?
C3 C6 C7 . . 117.48(17) ?
C1 C7 C6 . . 120.61(17) ?
C1 C7 H7 . . 119.7 ?
C6 C7 H7 . . 119.7 ?
C9 C8 C13 . . 120.61(17) ?
C9 C8 C1 . . 121.08(17) ?
C13 C8 C1 . . 118.31(17) ?
C8 C9 C10 . . 118.21(19) ?
C8 C9 C14 . . 121.74(17) ?
C10 C9 C14 . . 120.05(18) ?
C11 C10 C9 . . 121.4(2) ?
C11 C10 H10 . . 119.3 ?
C9 C10 H10 . . 119.3 ?
C10 C11 C12 . . 119.9(2) ?
C10 C11 H11 . . 120.1 ?
C12 C11 H11 . . 120.1 ?
C11 C12 C13 . . 121.0(2) ?
C11 C12 H12 . . 119.5 ?
C13 C12 H12 . . 119.5 ?
C12 C13 C8 . . 118.86(19) ?
C12 C13 C15 . . 120.24(19) ?
C8 C13 C15 . . 120.89(18) ?
C9 C14 H14A . . 109.5 ?
C9 C14 H14B . . 109.5 ?
H14A C14 H14B . . 109.5 ?
C9 C14 H14C . . 109.5 ?
H14A C14 H14C . . 109.5 ?
H14B C14 H14C . . 109.5 ?
C13 C15 H15A . . 109.5 ?
C13 C15 H15B . . 109.5 ?
H15A C15 H15B . . 109.5 ?
C13 C15 H15C . . 109.5 ?
H15A C15 H15C . . 109.5 ?
H15B C15 H15C . . 109.5 ?
C2 N1 C3 . . 117.76(15) ?
C4 N2 C3 . . 115.93(17) ?
C5 N3 C4 . . 114.02(17) ?
C2 N4 H4A . . 120.0 ?
C2 N4 H4B . . 120.0 ?
H4A N4 H4B . . 120.0 ?

loop_
_geom_bond_atom_site_label_1
_geom_bond_atom_site_label_2
_geom_bond_site_symmetry_2
_geom_bond_distance
_geom_bond_publ_flag
C1 C7 . 1.347(3) ?
C1 C2 . 1.456(2) ?
C1 C8 . 1.493(2) ?
C2 N1 . 1.332(2) ?
C2 N4 . 1.335(2) ?
C3 N1 . 1.348(2) ?
C3 N2 . 1.358(2) ?
C3 C6 . 1.413(3) ?
C4 N2 . 1.317(3) ?
C4 N3 . 1.351(3) ?
C4 H4 . 0.9400 ?
C5 N3 . 1.323(2) ?
C5 C6 . 1.391(3) ?
C5 H5 . 0.9400 ?
C6 C7 . 1.419(3) ?
C7 H7 . 0.9400 ?
C8 C9 . 1.392(3) ?
C8 C13 . 1.408(3) ?
C9 C10 . 1.395(3) ?
C9 C14 . 1.510(3) ?
C10 C11 . 1.372(3) ?
C10 H10 . 0.9400 ?
C11 C12 . 1.374(3) ?
C11 H11 . 0.9400 ?
C12 C13 . 1.382(3) ?
C12 H12 . 0.9400 ?
C13 C15 . 1.507(3) ?
C14 H14A . 0.9700 ?
C14 H14B . 0.9700 ?
C14 H14C . 0.9700 ?
C15 H15A . 0.9700 ?
C15 H15B . 0.9700 ?
C15 H15C . 0.9700 ?
N4 H4A . 0.8700 ?
N4 H4B . 0.8700 ?

loop_
_geom_hbond_atom_site_label_D
_geom_hbond_atom_site_label_H
_geom_hbond_atom_site_label_A
_geom_hbond_site_symmetry_A
_geom_hbond_distance_DH
_geom_hbond_distance_HA
_geom_hbond_distance_DA
_geom_hbond_angle_DHA
N4 H4A N1 7_656 0.87 2.182 3.044(2) 171.1

loop_
_cod_related_entry_id
_cod_related_entry_database
_cod_related_entry_code
1 ChemSpider 23207040
